data_2243384
loop_
_publ_author_name
'Domasevitch, Kostiantyn V.'
'Degtyarenko, Anna S.'

_publ_section_title
;
 Crystal structure and Hirshfeld surface analysis of
 1,3-diethynyladamantane
;
_journal_coeditor_code LH5958
_journal_issue 6
_journal_name_full 'Acta Crystallographica Section E'
_journal_page_first 807
_journal_page_last 810
_journal_paper_doi 10.1107/S2056989020005964
_journal_volume 76
_journal_year 2020
_chemical_formula_iupac 'C14 H16'
_chemical_formula_moiety 'C14 H16'
_chemical_formula_sum 'C14 H16'
_chemical_formula_weight 184.27
_chemical_name_common
;
1,3-Diethynyladamantane
;
_space_group_crystal_system monoclinic
_space_group_IT_number 14
_space_group_name_Hall '-P 2ybc'
_space_group_name_H-M_alt 'P 1 21/c 1'
_atom_sites_solution_hydrogens difmap
_atom_sites_solution_primary direct
_atom_sites_solution_secondary difmap
_audit_creation_method SHELXL-2018/1
_cell_angle_alpha 90
_cell_angle_beta 107.234(9)
_cell_angle_gamma 90
_cell_formula_units_Z 4
_cell_length_a 11.3214(9)
_cell_length_b 6.7426(6)
_cell_length_c 14.9478(12)
_cell_measurement_reflns_used 8000
_cell_measurement_temperature 213(2)
_cell_measurement_theta_max 28.009
_cell_measurement_theta_min 3.341
_cell_volume 1089.82(17)
_computing_cell_refinement
;
IPDS Software (Stoe & Cie, 2000)
;
_computing_data_collection
;
IPDS Software (Stoe & Cie, 2000)
;
_computing_data_reduction
;
IPDS Software (Stoe & Cie, 2000)
;
_computing_molecular_graphics
;
DIAMOND (Brandenburg, 1999)
;
_computing_publication_material
;
WinGX (Farrugia, 2012)
;
_computing_structure_refinement
;
<i>SHELXL2018/1</i> (Sheldrick, 2015)
;
_computing_structure_solution
;
SHELXS97 (Sheldrick, 2008)
;
_diffrn_ambient_temperature 213(2)
_diffrn_measured_fraction_theta_full 0.990
_diffrn_measured_fraction_theta_max 0.986
_diffrn_measurement_device_type 'Stoe IPDS'
_diffrn_measurement_method '\f oscillation scans'
_diffrn_radiation_type MoK\a
_diffrn_radiation_wavelength 0.71073
_diffrn_reflns_av_R_equivalents 0.0394
_diffrn_reflns_av_unetI/netI 0.0339
_diffrn_reflns_limit_h_max 14
_diffrn_reflns_limit_h_min -14
_diffrn_reflns_limit_k_max 8
_diffrn_reflns_limit_k_min -8
_diffrn_reflns_limit_l_max 19
_diffrn_reflns_limit_l_min -19
_diffrn_reflns_number 9458
_diffrn_reflns_theta_full 25.242
_diffrn_reflns_theta_max 28.009
_diffrn_reflns_theta_min 3.341
_diffrn_source 'fine-focus sealed tube'
_exptl_absorpt_coefficient_mu 0.063
_exptl_absorpt_correction_type none
_exptl_crystal_colour colorless
_exptl_crystal_density_diffrn 1.123
_exptl_crystal_description prism
_exptl_crystal_F_000 400
_exptl_crystal_size_max 0.260
_exptl_crystal_size_mid 0.230
_exptl_crystal_size_min 0.200
_refine_diff_density_max 0.287
_refine_diff_density_min -0.169
_refine_ls_extinction_method none
_refine_ls_goodness_of_fit_ref 0.986
_refine_ls_hydrogen_treatment refall
_refine_ls_matrix_type full
_refine_ls_number_parameters 191
_refine_ls_number_reflns 2593
_refine_ls_number_restraints 0
_refine_ls_restrained_S_all 0.986
_refine_ls_R_factor_all 0.0577
_refine_ls_R_factor_gt 0.0441
_refine_ls_shift/su_max 0.000
_refine_ls_shift/su_mean 0.000
_refine_ls_structure_factor_coef Fsqd
_refine_ls_weighting_details 'w=1/[\s^2^(Fo^2^)+(0.0860P)^2^] where P=(Fo^2^+2Fc^2^)/3'
_refine_ls_weighting_scheme calc
_refine_ls_wR_factor_gt 0.1197
_refine_ls_wR_factor_ref 0.1243
_reflns_number_gt 1885
_reflns_number_total 2593
_reflns_threshold_expression 'I > 2\s(I)'
_cod_data_source_file lh5958sup1.cif
_cod_data_source_block I
_cod_original_cell_volume 1089.82(16)
_cod_original_sg_symbol_H-M 'P 21/c'
_cod_database_code 2243384
_shelx_space_group_comment
;
The symmetry employed for this shelxl refinement is uniquely defined
by the following loop, which should always be used as a source of
symmetry information in preference to the above space-group names.
They are only intended as comments.
;
_shelx_estimated_absorpt_t_min 0.984
_shelx_estimated_absorpt_t_max 0.988

loop_
_space_group_symop_operation_xyz
'x, y, z'
'-x, y+1/2, -z+1/2'
'-x, -y, -z'
'x, -y-1/2, z-1/2'

loop_
_atom_site_type_symbol
_atom_site_label
_atom_site_fract_x
_atom_site_fract_y
_atom_site_fract_z
_atom_site_U_iso_or_equiv
_atom_site_adp_type
_atom_site_calc_flag
_atom_site_occupancy
_atom_site_disorder_assembly
_atom_site_disorder_group
C C1 0.28206(10) -0.04337(17) 0.21845(8) 0.0389(3) Uani d 1 . .
C C2 0.27667(12) -0.1572(2) 0.27676(9) 0.0504(3) Uani d 1 . .
C C3 0.11946(10) 0.07256(18) -0.11933(8) 0.0398(3) Uani d 1 . .
C C4 0.05502(13) 0.0009(2) -0.18880(10) 0.0543(4) Uani d 1 . .
C C5 0.28328(9) 0.09619(15) 0.14311(7) 0.0322(2) Uani d 1 . .
C C6 0.20113(9) 0.01414(14) 0.04951(7) 0.0303(2) Uani d 1 . .
C C7 0.19844(9) 0.15694(15) -0.03144(7) 0.0314(2) Uani d 1 . .
C C8 0.33158(10) 0.18505(18) -0.03602(9) 0.0396(3) Uani d 1 . .
C C9 0.41216(11) 0.2689(2) 0.05677(9) 0.0456(3) Uani d 1 . .
C C10 0.41510(10) 0.1250(2) 0.13649(9) 0.0435(3) Uani d 1 . .
C C11 0.23145(13) 0.29881(17) 0.16114(9) 0.0421(3) Uani d 1 . .
C C12 0.22953(13) 0.44094(16) 0.08120(9) 0.0457(3) Uani d 1 . .
C C13 0.14768(11) 0.35843(16) -0.01119(9) 0.0406(3) Uani d 1 . .
C C14 0.36049(14) 0.46899(19) 0.07563(11) 0.0548(4) Uani d 1 . .
H H2 0.2661(16) -0.248(3) 0.3202(13) 0.077(5) Uiso d 1 . .
H H4 0.0043(17) -0.063(3) -0.2445(14) 0.072(5) Uiso d 1 . .
H H6A 0.2336(11) -0.1137(19) 0.0358(9) 0.036(3) Uiso d 1 . .
H H6B 0.1179(12) -0.0042(17) 0.0536(9) 0.036(3) Uiso d 1 . .
H H8A 0.3640(14) 0.055(2) -0.0489(10) 0.049(4) Uiso d 1 . .
H H8B 0.3328(12) 0.269(2) -0.0870(10) 0.042(3) Uiso d 1 . .
H H9 0.4956(14) 0.283(2) 0.0525(11) 0.057(4) Uiso d 1 . .
H H10A 0.4668(14) 0.175(2) 0.1950(11) 0.053(4) Uiso d 1 . .
H H10B 0.4484(14) -0.008(2) 0.1243(11) 0.052(4) Uiso d 1 . .
H H11A 0.1490(15) 0.280(2) 0.1688(11) 0.058(4) Uiso d 1 . .
H H11B 0.2825(14) 0.356(2) 0.2211(11) 0.052(4) Uiso d 1 . .
H H12 0.1974(14) 0.567(2) 0.0945(11) 0.056(4) Uiso d 1 . .
H H13A 0.1440(14) 0.445(2) -0.0645(11) 0.055(4) Uiso d 1 . .
H H13B 0.0615(15) 0.340(2) -0.0080(11) 0.055(4) Uiso d 1 . .
H H14A 0.3613(15) 0.561(2) 0.0255(12) 0.061(4) Uiso d 1 . .
H H14B 0.4157(17) 0.527(3) 0.1360(14) 0.074(5) Uiso d 1 . .

loop_
_atom_site_aniso_label
_atom_site_aniso_U_11
_atom_site_aniso_U_22
_atom_site_aniso_U_33
_atom_site_aniso_U_12
_atom_site_aniso_U_13
_atom_site_aniso_U_23
C1 0.0379(5) 0.0402(6) 0.0369(6) -0.0020(4) 0.0086(5) 0.0026(5)
C2 0.0523(7) 0.0520(7) 0.0450(7) -0.0029(6) 0.0112(6) 0.0153(6)
C3 0.0396(6) 0.0448(6) 0.0369(6) 0.0016(5) 0.0142(5) 0.0037(5)
C4 0.0516(7) 0.0702(9) 0.0391(7) -0.0116(6) 0.0102(6) -0.0021(6)
C5 0.0346(5) 0.0304(5) 0.0328(6) -0.0021(4) 0.0120(4) 0.0029(4)
C6 0.0315(5) 0.0256(5) 0.0353(6) 0.0008(4) 0.0122(4) 0.0014(4)
C7 0.0329(5) 0.0306(5) 0.0327(5) 0.0022(4) 0.0127(4) 0.0018(4)
C8 0.0381(6) 0.0458(6) 0.0404(7) -0.0007(5) 0.0202(5) 0.0029(5)
C9 0.0362(6) 0.0577(7) 0.0459(7) -0.0133(5) 0.0166(5) 0.0038(6)
C10 0.0323(5) 0.0549(7) 0.0413(7) -0.0056(5) 0.0079(5) 0.0046(5)
C11 0.0579(7) 0.0335(6) 0.0404(7) -0.0029(5) 0.0232(6) -0.0043(5)
C12 0.0689(8) 0.0238(5) 0.0505(7) 0.0003(5) 0.0271(6) -0.0015(5)
C13 0.0486(6) 0.0308(5) 0.0461(7) 0.0097(5) 0.0197(5) 0.0088(5)
C14 0.0748(9) 0.0412(7) 0.0505(8) -0.0249(6) 0.0218(7) -0.0010(6)

loop_
_atom_type_symbol
_atom_type_description
_atom_type_scat_dispersion_real
_atom_type_scat_dispersion_imag
_atom_type_scat_source
C C 0.0033 0.0016 'International Tables Vol C Tables 4.2.6.8 and 6.1.1.4'
H H 0.0000 0.0000 'International Tables Vol C Tables 4.2.6.8 and 6.1.1.4'

loop_
_geom_angle_atom_site_label_1
_geom_angle_atom_site_label_2
_geom_angle_atom_site_label_3
_geom_angle_site_symmetry_1
_geom_angle_site_symmetry_3
_geom_angle
_geom_angle_publ_flag
C2 C1 C5 . . 177.47(13) ?
C1 C2 H2 . . 175.6(11) ?
C4 C3 C7 . . 178.31(12) ?
C3 C4 H4 . . 177.5(11) ?
C1 C5 C6 . . 109.07(8) ?
C1 C5 C10 . . 111.08(9) ?
C6 C5 C10 . . 108.93(9) ?
C1 C5 C11 . . 110.04(9) ?
C6 C5 C11 . . 108.63(9) ?
C10 C5 C11 . . 109.04(9) ?
C5 C6 C7 . . 110.88(8) ?
C5 C6 H6A . . 110.0(7) ?
C7 C6 H6A . . 107.8(7) ?
C5 C6 H6B . . 109.0(7) ?
C7 C6 H6B . . 109.6(7) ?
H6A C6 H6B . . 109.4(10) ?
C3 C7 C6 . . 109.04(9) ?
C3 C7 C13 . . 110.74(9) ?
C6 C7 C13 . . 108.60(8) ?
C3 C7 C8 . . 110.64(8) ?
C6 C7 C8 . . 108.67(9) ?
C13 C7 C8 . . 109.10(9) ?
C9 C8 C7 . . 109.55(9) ?
C9 C8 H8A . . 110.4(9) ?
C7 C8 H8A . . 108.9(8) ?
C9 C8 H8B . . 111.2(8) ?
C7 C8 H8B . . 110.8(8) ?
H8A C8 H8B . . 106.0(11) ?
C8 C9 C10 . . 110.04(10) ?
C8 C9 C14 . . 109.64(11) ?
C10 C9 C14 . . 109.70(10) ?
C8 C9 H9 . . 108.0(9) ?
C10 C9 H9 . . 108.6(9) ?
C14 C9 H9 . . 110.9(9) ?
C9 C10 C5 . . 109.45(10) ?
C9 C10 H10A . . 110.9(9) ?
C5 C10 H10A . . 109.2(8) ?
C9 C10 H10B . . 110.3(9) ?
C5 C10 H10B . . 108.7(8) ?
H10A C10 H10B . . 108.3(12) ?
C12 C11 C5 . . 109.71(9) ?
C12 C11 H11A . . 112.4(9) ?
C5 C11 H11A . . 109.1(9) ?
C12 C11 H11B . . 109.6(8) ?
C5 C11 H11B . . 110.6(9) ?
H11A C11 H11B . . 105.4(12) ?
C14 C12 C13 . . 109.69(10) ?
C14 C12 C11 . . 109.43(11) ?
C13 C12 C11 . . 110.14(10) ?
C14 C12 H12 . . 109.6(9) ?
C13 C12 H12 . . 110.0(10) ?
C11 C12 H12 . . 108.0(9) ?
C12 C13 C7 . . 109.79(10) ?
C12 C13 H13A . . 112.7(9) ?
C7 C13 H13A . . 107.3(9) ?
C12 C13 H13B . . 110.1(9) ?
C7 C13 H13B . . 108.9(9) ?
H13A C13 H13B . . 107.9(13) ?
C12 C14 C9 . . 109.43(9) ?
C12 C14 H14A . . 110.6(10) ?
C9 C14 H14A . . 109.3(9) ?
C12 C14 H14B . . 110.7(10) ?
C9 C14 H14B . . 109.7(10) ?
H14A C14 H14B . . 107.1(13) ?

loop_
_geom_bond_atom_site_label_1
_geom_bond_atom_site_label_2
_geom_bond_site_symmetry_2
_geom_bond_distance
_geom_bond_publ_flag
C1 C2 . 1.1763(17) ?
C1 C5 . 1.4708(15) ?
C2 H2 . 0.927(19) ?
C3 C4 . 1.1812(19) ?
C3 C7 . 1.4673(16) ?
C4 H4 . 0.96(2) ?
C5 C6 . 1.5354(15) ?
C5 C10 . 1.5370(14) ?
C5 C11 . 1.5418(15) ?
C6 C7 . 1.5396(14) ?
C6 H6A . 0.982(13) ?
C6 H6B . 0.970(13) ?
C7 C13 . 1.5396(14) ?
C7 C8 . 1.5408(13) ?
C8 C9 . 1.5250(18) ?
C8 H8A . 0.993(14) ?
C8 H8B . 0.952(14) ?
C9 C10 . 1.5293(18) ?
C9 C14 . 1.530(2) ?
C9 H9 . 0.971(16) ?
C10 H10A . 0.957(16) ?
C10 H10B . 1.012(15) ?
C11 C12 . 1.5269(16) ?
C11 H11A . 0.982(15) ?
C11 H11B . 0.988(16) ?
C12 C14 . 1.5213(19) ?
C12 C13 . 1.5222(19) ?
C12 H12 . 0.967(16) ?
C13 H13A . 0.980(16) ?
C13 H13B . 0.999(16) ?
C14 H14A . 0.976(17) ?
C14 H14B . 1.013(19) ?

loop_
_geom_torsion_atom_site_label_1
_geom_torsion_atom_site_label_2
_geom_torsion_atom_site_label_3
_geom_torsion_atom_site_label_4
_geom_torsion_site_symmetry_1
_geom_torsion_site_symmetry_2
_geom_torsion_site_symmetry_3
_geom_torsion_site_symmetry_4
_geom_torsion
_geom_torsion_publ_flag
C1 C5 C6 C7 . . . . 179.35(8) ?
C10 C5 C6 C7 . . . . -59.25(11) ?
C11 C5 C6 C7 . . . . 59.41(10) ?
C5 C6 C7 C3 . . . . 179.79(8) ?
C5 C6 C7 C13 . . . . -59.44(11) ?
C5 C6 C7 C8 . . . . 59.12(10) ?
C3 C7 C8 C9 . . . . -178.86(10) ?
C6 C7 C8 C9 . . . . -59.18(12) ?
C13 C7 C8 C9 . . . . 59.07(12) ?
C7 C8 C9 C10 . . . . 60.81(13) ?
C7 C8 C9 C14 . . . . -59.92(12) ?
C8 C9 C10 C5 . . . . -60.73(13) ?
C14 C9 C10 C5 . . . . 59.97(14) ?
C1 C5 C10 C9 . . . . 179.33(10) ?
C6 C5 C10 C9 . . . . 59.17(13) ?
C11 C5 C10 C9 . . . . -59.23(13) ?
C1 C5 C11 C12 . . . . -178.36(10) ?
C6 C5 C11 C12 . . . . -59.03(12) ?
C10 C5 C11 C12 . . . . 59.57(13) ?
C5 C11 C12 C14 . . . . -60.35(13) ?
C5 C11 C12 C13 . . . . 60.31(13) ?
C14 C12 C13 C7 . . . . 60.10(12) ?
C11 C12 C13 C7 . . . . -60.41(12) ?
C3 C7 C13 C12 . . . . 178.84(9) ?
C6 C7 C13 C12 . . . . 59.14(11) ?
C8 C7 C13 C12 . . . . -59.15(11) ?
C13 C12 C14 C9 . . . . -60.41(14) ?
C11 C12 C14 C9 . . . . 60.52(14) ?
C8 C9 C14 C12 . . . . 60.44(13) ?
C10 C9 C14 C12 . . . . -60.51(14) ?

_cod_database_fobs_code 2243384
